data_7024171
loop_
_publ_author_name
'Haak, Robert M.'
'Mart\'inez Belmonte, Marta'
'Escudero-Ad\'an, Eduardo C'
'Benet-Buchholz, Jordi'
'Kleij, Arjan W.'

_publ_section_title
;
 Olefin metathesis as a tool for multinuclear Co(III)salen catalyst
 construction: access to cooperative catalysts.
;
_journal_issue 2
_journal_name_full 'Dalton transactions (Cambridge, England : 2003)'
_journal_page_first 593
_journal_page_last 602
_journal_paper_doi 10.1039/b911856j
_journal_volume 39
_journal_year 2010
_chemical_formula_sum 'C34 H45 Co N2 O7'
_chemical_formula_weight 652.65
_chemical_name_systematic
;
?
;
_space_group_IT_number 2
_symmetry_cell_setting triclinic
_symmetry_space_group_name_Hall '-P 1'
_symmetry_space_group_name_H-M 'P -1'
_atom_sites_solution_hydrogens geom
_atom_sites_solution_primary direct
_atom_sites_solution_secondary difmap
_audit_creation_method SHELXL-97
_cell_angle_alpha 78.151(2)
_cell_angle_beta 68.412(2)
_cell_angle_gamma 62.374(2)
_cell_formula_units_Z 2
_cell_length_a 11.3743(4)
_cell_length_b 11.5252(4)
_cell_length_c 14.8043(6)
_cell_measurement_reflns_used 7133
_cell_measurement_temperature 100(2)
_cell_measurement_theta_max 29.15
_cell_measurement_theta_min 2.54
_cell_volume 1597.42(11)
_computing_cell_refinement 'Bruker APEX2 v2009.1-0'
_computing_data_collection 'Bruker APEX2 v2009.1-0'
_computing_data_reduction 'Bruker SAINT V7.60A'
_computing_molecular_graphics 'Bruker SHELXTL'
_computing_publication_material 'Bruker SHELXTL'
_computing_structure_refinement 'SHELXS-97 (Sheldrick, 2008)'
_computing_structure_solution 'SHELXS-97 (Sheldrick, 2008)'
_diffrn_ambient_temperature 100(2)
_diffrn_detector_area_resol_mean 512
_diffrn_detector_type '4K CCD area detector APEX II'
_diffrn_measured_fraction_theta_full 0.974
_diffrn_measured_fraction_theta_max 0.974
_diffrn_measurement_device_type 'Kappa 4-axis goniometer bruker-nonius'
_diffrn_measurement_method
;
Fullsphere data collection, phi and omega scans
;
_diffrn_measurement_specimen_support 'magnetic support whith 10 micron nylon fiber cryoloop'
_diffrn_radiation_monochromator 'Multilayer Montel 200 mirrors'
_diffrn_radiation_type MoK\a
_diffrn_radiation_wavelength 0.71073
_diffrn_reflns_av_R_equivalents 0.0222
_diffrn_reflns_av_sigmaI/netI 0.0331
_diffrn_reflns_limit_h_max 15
_diffrn_reflns_limit_h_min -14
_diffrn_reflns_limit_k_max 15
_diffrn_reflns_limit_k_min -15
_diffrn_reflns_limit_l_max 20
_diffrn_reflns_limit_l_min -20
_diffrn_reflns_number 16551
_diffrn_reflns_theta_full 29.16
_diffrn_reflns_theta_max 29.16
_diffrn_reflns_theta_min 2.00
_diffrn_source 'rotating anode X-ray tube'
_diffrn_source_current 70
_diffrn_source_power 50
_diffrn_source_size '3 mm x 0.3 mm fine focus'
_diffrn_source_type 'Bruker-Nonius FR 591'
_exptl_absorpt_coefficient_mu 0.588
_exptl_absorpt_correction_T_max 1.0000
_exptl_absorpt_correction_T_min 0.8200
_exptl_absorpt_correction_type empirical
_exptl_absorpt_process_details
;
SADABS Version 2008/1 Bruker-Nonius
Blessing, Acta Cryst. (1995) A51 33-38
;
_exptl_crystal_colour brown
_exptl_crystal_density_diffrn 1.357
_exptl_crystal_density_method 'not measured'
_exptl_crystal_description Block
_exptl_crystal_F_000 692
_exptl_crystal_size_max 0.40
_exptl_crystal_size_mid 0.30
_exptl_crystal_size_min 0.20
_refine_diff_density_max 0.657
_refine_diff_density_min -0.335
_refine_diff_density_rms 0.063
_refine_ls_extinction_method none
_refine_ls_goodness_of_fit_ref 1.042
_refine_ls_hydrogen_treatment noref
_refine_ls_matrix_type full
_refine_ls_number_parameters 447
_refine_ls_number_reflns 8399
_refine_ls_number_restraints 30
_refine_ls_restrained_S_all 1.057
_refine_ls_R_factor_all 0.0437
_refine_ls_R_factor_gt 0.0363
_refine_ls_shift/su_max 0.002
_refine_ls_shift/su_mean 0.000
_refine_ls_structure_factor_coef Fsqd
_refine_ls_weighting_details 'calc w=1/[\s^2^(Fo^2^)+(0.0500P)^2^+0.7166P] where P=(Fo^2^+2Fc^2^)/3'
_refine_ls_weighting_scheme calc
_refine_ls_wR_factor_gt 0.0928
_refine_ls_wR_factor_ref 0.0976
_reflns_number_gt 7273
_reflns_number_total 8399
_reflns_threshold_expression >2sigma(I)
_cod_data_source_file b911856j.txt
_cod_data_source_block rmh51_0m
_cod_depositor_comments
;
The following automatic conversions were performed:
'_diffrn_measurement_specimen_suppport' tag replaced with
'_diffrn_measurement_specimen_support'.

Automatic conversion script
Id: cif_correct_tags 1440 2010-10-19 06:21:57Z saulius 

The following automatic conversions were performed:

'_symmetry_cell_setting' value 'Triclinic' changed to 'triclinic'
according to /home/saulius/struct/CIF-dictionaries/cif_core.dic
dictionary named 'cif_core.dic' version 2.4.2 from 2011-04-26.

Automatic conversion script
Id: cif_fix_values 1891 2012-01-12 08:04:46Z andrius 
;
_cod_original_cell_volume 1597.42(10)
_cod_original_sg_symbol_H-M P-1
_cod_database_code 7024171

loop_
_symmetry_equiv_pos_as_xyz
'x, y, z'
'-x, -y, -z'

loop_
_atom_site_label
_atom_site_type_symbol
_atom_site_fract_x
_atom_site_fract_y
_atom_site_fract_z
_atom_site_U_iso_or_equiv
_atom_site_adp_type
_atom_site_occupancy
_atom_site_symmetry_multiplicity
_atom_site_calc_flag
_atom_site_refinement_flags
_atom_site_disorder_assembly
_atom_site_disorder_group
Co1 Co 0.40528(2) 0.846645(18) 0.592703(14) 0.01184(6) Uani 1 1 d . A .
O1 O 0.55213(11) 1.06086(11) 0.71389(8) 0.0180(2) Uani 1 1 d . A .
O1W O 0.33878(12) 0.99872(11) 0.49303(8) 0.0144(2) Uani 1 1 d . . .
H1W H 0.400(3) 0.991(2) 0.4429(19) 0.036(6) Uiso 1 1 d . . .
H2W H 0.321(2) 1.066(2) 0.5119(17) 0.032(6) Uiso 1 1 d . . .
C1 C 0.36800(15) 1.00886(14) 0.73258(10) 0.0143(3) Uani 1 1 d . A .
O1A O 0.64479(14) 0.51200(12) 0.63048(10) 0.0312(3) Uani 1 1 d . . .
C1A C 0.60284(18) 0.61874(15) 0.66286(12) 0.0203(3) Uani 1 1 d . . .
C2A C 0.45422(17) 0.70801(15) 0.69511(12) 0.0200(3) Uani 1 1 d . . .
H2A1 H 0.4320 0.7492 0.7553 0.024 Uiso 1 1 calc R . .
H2A2 H 0.3977 0.6580 0.7100 0.024 Uiso 1 1 calc R . .
N2 N 0.21731(13) 0.90899(13) 0.67176(9) 0.0158(2) Uani 1 1 d . . .
O2 O 0.44257(11) 0.95665(10) 0.64791(7) 0.0148(2) Uani 1 1 d . . .
C2 C 0.42461(15) 1.06683(14) 0.77247(11) 0.0150(3) Uani 1 1 d . . .
O3 O 0.59226(11) 0.79224(10) 0.50784(8) 0.0150(2) Uani 1 1 d . . .
C3 C 0.35354(17) 1.12200(15) 0.86200(11) 0.0189(3) Uani 1 1 d . A .
H3 H 0.3952 1.1572 0.8875 0.023 Uiso 1 1 calc R . .
N3 N 0.36350(13) 0.74289(12) 0.53684(10) 0.0163(2) Uani 1 1 d . . .
C3A C 0.7061(2) 0.66037(17) 0.67118(15) 0.0278(4) Uani 1 1 d . . .
H3A1 H 0.7228 0.6282 0.7339 0.042 Uiso 1 1 calc R . .
H3A2 H 0.6681 0.7562 0.6665 0.042 Uiso 1 1 calc R . .
H3A3 H 0.7943 0.6237 0.6185 0.042 Uiso 1 1 calc R . .
O4 O 0.84558(11) 0.75665(11) 0.40317(8) 0.0186(2) Uani 1 1 d . A .
C4 C 0.22034(17) 1.12736(16) 0.91665(11) 0.0209(3) Uani 1 1 d . . .
C5 C 0.1452(2) 1.1903(2) 1.01468(13) 0.0293(4) Uani 1 1 d . A .
H5A H 0.1072 1.2868 1.0044 0.035 Uiso 1 1 calc R . .
H5B H 0.0656 1.1674 1.0501 0.035 Uiso 1 1 calc R . .
C6 C 0.2397(2) 1.1468(2) 1.07507(13) 0.0322(4) Uani 1 1 d . . .
H6 H 0.2856 1.0551 1.0874 0.039 Uiso 1 1 calc R A .
C7 C 0.2658(2) 1.2223(2) 1.11294(14) 0.0360(4) Uani 1 1 d . A .
H7A H 0.2225 1.3148 1.1028 0.043 Uiso 1 1 calc R . .
H7B H 0.3279 1.1845 1.1505 0.043 Uiso 1 1 calc R . .
C8 C 0.16224(17) 1.07544(16) 0.87888(11) 0.0190(3) Uani 1 1 d . A .
H8 H 0.0718 1.0798 0.9145 0.023 Uiso 1 1 calc R . .
C9 C 0.23433(16) 1.01543(14) 0.78788(11) 0.0158(3) Uani 1 1 d . . .
C10 C 0.16198(16) 0.97139(15) 0.75067(11) 0.0171(3) Uani 1 1 d . A .
H10 H 0.0673 0.9895 0.7866 0.020 Uiso 1 1 calc R . .
C11 C 0.13243(17) 0.88615(17) 0.62843(12) 0.0148(4) Uani 0.893(4) 1 d P A 1
H11 H 0.1220 0.9485 0.5709 0.018 Uiso 0.893(4) 1 calc PR A 1
C11' C 0.1558(14) 0.8123(14) 0.6571(10) 0.013(3) Uani 0.107(4) 1 d PU A 2
H11A H 0.1851 0.7264 0.6944 0.015 Uiso 0.107(4) 1 calc PR A 2
C12 C -0.01269(16) 0.90126(16) 0.69256(11) 0.0183(3) Uani 1 1 d . . .
H12A H -0.0700 0.9920 0.7149 0.022 Uiso 0.893(4) 1 calc PR A 1
H12B H -0.0059 0.8409 0.7505 0.022 Uiso 0.893(4) 1 calc PR A 1
H12C H -0.0386 0.9852 0.6585 0.022 Uiso 0.107(4) 1 d PR A 2
H12D H -0.0486 0.9127 0.7613 0.022 Uiso 0.107(4) 1 d PR A 2
C13 C -0.08220(18) 0.8705(2) 0.63580(14) 0.0191(4) Uani 0.893(4) 1 d P A 1
H13A H -0.1751 0.8768 0.6789 0.023 Uiso 0.893(4) 1 calc PR A 1
H13B H -0.0962 0.9359 0.5812 0.023 Uiso 0.893(4) 1 calc PR A 1
C13' C -0.0598(14) 0.8030(15) 0.6604(10) 0.012(3) Uani 0.107(4) 1 d PU A 2
H13C H -0.0277 0.7172 0.6959 0.015 Uiso 0.107(4) 1 calc PR A 2
H13D H -0.1631 0.8414 0.6802 0.015 Uiso 0.107(4) 1 calc PR A 2
C14 C 0.00689(19) 0.73375(19) 0.59632(15) 0.0203(4) Uani 0.893(4) 1 d P A 1
H14A H -0.0387 0.7182 0.5574 0.024 Uiso 0.893(4) 1 calc PR A 1
H14B H 0.0123 0.6683 0.6514 0.024 Uiso 0.893(4) 1 calc PR A 1
C14' C -0.0009(15) 0.7811(15) 0.5516(12) 0.017(3) Uani 0.107(4) 1 d PU A 2
H14C H -0.0334 0.7244 0.5349 0.020 Uiso 0.107(4) 1 calc PR A 2
H14D H -0.0286 0.8654 0.5137 0.020 Uiso 0.107(4) 1 calc PR A 2
C15 C 0.15591(16) 0.71415(16) 0.53254(12) 0.0202(3) Uani 1 1 d . . .
H15A H 0.2126 0.6221 0.5130 0.024 Uiso 0.893(4) 1 calc PR A 1
H15B H 0.1526 0.7717 0.4730 0.024 Uiso 0.893(4) 1 calc PR A 1
H15C H 0.2018 0.6872 0.4667 0.024 Uiso 0.107(4) 1 d PR A 2
H15D H 0.1778 0.6369 0.5745 0.024 Uiso 0.107(4) 1 d PR A 2
C16 C 0.22239(17) 0.74781(17) 0.59088(13) 0.0156(4) Uani 0.893(4) 1 d P A 1
H16 H 0.2297 0.6847 0.6483 0.019 Uiso 0.893(4) 1 calc PR A 1
C16' C 0.2102(13) 0.7984(13) 0.5481(10) 0.009(3) Uani 0.107(4) 1 d PU A 2
H16A H 0.1778 0.8854 0.5126 0.011 Uiso 0.107(4) 1 calc PR A 2
C17 C 0.44481(16) 0.66981(14) 0.46320(11) 0.0164(3) Uani 1 1 d . A .
H17 H 0.4096 0.6221 0.4436 0.020 Uiso 1 1 calc R . .
C18 C 0.58502(15) 0.65480(13) 0.40831(11) 0.0146(3) Uani 1 1 d . . .
C19 C 0.65501(16) 0.57952(14) 0.32433(11) 0.0168(3) Uani 1 1 d . A .
H19 H 0.6093 0.5396 0.3078 0.020 Uiso 1 1 calc R . .
C20 C 0.78710(17) 0.56278(15) 0.26616(11) 0.0182(3) Uani 1 1 d . . .
C21 C 0.86252(18) 0.48461(16) 0.17464(12) 0.0226(3) Uani 1 1 d . A .
H21A H 0.9433 0.5043 0.1353 0.027 Uiso 1 1 calc R . .
H21B H 0.8994 0.3900 0.1936 0.027 Uiso 1 1 calc R . .
C22 C 0.7733(2) 0.5118(2) 0.11312(15) 0.0355(4) Uani 1 1 d . . .
H22 H 0.7264 0.6005 0.0934 0.043 Uiso 1 1 calc R A .
C23 C 0.7543(3) 0.4236(3) 0.0840(2) 0.0553(6) Uani 1 1 d U A .
H23A H 0.7992 0.3337 0.1021 0.066 Uiso 1 1 calc R . .
H23B H 0.6954 0.4497 0.0448 0.066 Uiso 1 1 calc R . .
C24 C 0.85422(16) 0.62034(15) 0.29312(11) 0.0177(3) Uani 1 1 d . A .
H24 H 0.9467 0.6076 0.2547 0.021 Uiso 1 1 calc R . .
C25 C 0.78876(15) 0.69459(14) 0.37389(11) 0.0154(3) Uani 1 1 d . . .
C26 C 0.64972(15) 0.71656(13) 0.43441(11) 0.0141(3) Uani 1 1 d . A .
C27 C 0.60665(17) 1.13213(16) 0.74204(12) 0.0203(3) Uani 1 1 d . . .
H27A H 0.5355 1.2223 0.7553 0.030 Uiso 1 1 calc R A .
H27B H 0.6894 1.1331 0.6894 0.030 Uiso 1 1 calc R . .
H27C H 0.6325 1.0899 0.8008 0.030 Uiso 1 1 calc R . .
C28 C 0.98626(16) 0.73472(16) 0.34932(13) 0.0227(3) Uani 1 1 d . . .
H28A H 1.0484 0.6421 0.3567 0.034 Uiso 1 1 calc R A .
H28B H 1.0125 0.7892 0.3737 0.034 Uiso 1 1 calc R . .
H28C H 0.9946 0.7578 0.2804 0.034 Uiso 1 1 calc R . .
O1S O 0.81544(15) 0.14926(15) 0.87501(12) 0.0413(3) Uani 1 1 d . . .
C1S C 0.7057(2) 0.24027(19) 0.90798(14) 0.0289(4) Uani 1 1 d . . .
C2S C 0.6057(2) 0.2314(2) 1.00521(16) 0.0402(5) Uani 1 1 d . . .
H2SA H 0.6519 0.1508 1.0404 0.060 Uiso 1 1 calc R . .
H2SB H 0.5246 0.2303 0.9969 0.060 Uiso 1 1 calc R . .
H2SC H 0.5748 0.3074 1.0423 0.060 Uiso 1 1 calc R . .
C3S C 0.6599(3) 0.3673(2) 0.85100(19) 0.0521(6) Uani 1 1 d . . .
H3SA H 0.7132 0.3532 0.7819 0.078 Uiso 1 1 calc R . .
H3SB H 0.6766 0.4307 0.8739 0.078 Uiso 1 1 calc R . .
H3SC H 0.5600 0.4013 0.8598 0.078 Uiso 1 1 calc R . .

loop_
_atom_site_aniso_label
_atom_site_aniso_U_11
_atom_site_aniso_U_22
_atom_site_aniso_U_33
_atom_site_aniso_U_23
_atom_site_aniso_U_13
_atom_site_aniso_U_12
Co1 0.00993(10) 0.01301(10) 0.01251(10) -0.00076(7) -0.00259(7) -0.00546(7)
O1 0.0151(5) 0.0244(5) 0.0176(5) -0.0041(4) -0.0033(4) -0.0109(4)
O1W 0.0149(5) 0.0153(5) 0.0128(5) -0.0014(4) -0.0024(4) -0.0074(4)
C1 0.0148(7) 0.0157(6) 0.0126(6) 0.0003(5) -0.0052(6) -0.0062(5)
O1A 0.0337(7) 0.0219(6) 0.0385(8) -0.0059(5) -0.0154(6) -0.0072(5)
C1A 0.0248(8) 0.0188(7) 0.0179(7) 0.0015(6) -0.0099(6) -0.0084(6)
C2A 0.0183(8) 0.0185(7) 0.0222(8) 0.0051(6) -0.0061(6) -0.0096(6)
N2 0.0130(6) 0.0208(6) 0.0149(6) -0.0012(5) -0.0041(5) -0.0082(5)
O2 0.0138(5) 0.0197(5) 0.0119(5) -0.0026(4) -0.0016(4) -0.0089(4)
C2 0.0138(7) 0.0168(6) 0.0142(7) -0.0002(5) -0.0047(6) -0.0063(5)
O3 0.0117(5) 0.0155(5) 0.0173(5) -0.0048(4) -0.0017(4) -0.0060(4)
C3 0.0205(8) 0.0232(7) 0.0159(7) -0.0023(6) -0.0063(6) -0.0106(6)
N3 0.0118(6) 0.0154(6) 0.0216(6) -0.0041(5) -0.0029(5) -0.0061(5)
C3A 0.0278(9) 0.0242(8) 0.0379(10) 0.0038(7) -0.0186(8) -0.0121(7)
O4 0.0117(5) 0.0216(5) 0.0228(6) -0.0055(4) -0.0018(4) -0.0082(4)
C4 0.0209(8) 0.0266(8) 0.0140(7) -0.0052(6) -0.0017(6) -0.0103(6)
C5 0.0280(9) 0.0462(11) 0.0174(8) -0.0137(7) 0.0027(7) -0.0212(8)
C6 0.0457(12) 0.0382(10) 0.0139(8) -0.0013(7) -0.0056(8) -0.0217(9)
C7 0.0326(11) 0.0580(13) 0.0235(9) -0.0098(9) -0.0019(8) -0.0261(10)
C8 0.0158(7) 0.0261(8) 0.0139(7) -0.0035(6) -0.0007(6) -0.0098(6)
C9 0.0151(7) 0.0188(7) 0.0127(6) -0.0012(5) -0.0033(6) -0.0071(6)
C10 0.0138(7) 0.0233(7) 0.0141(7) -0.0013(6) -0.0017(6) -0.0098(6)
C11 0.0128(8) 0.0169(8) 0.0149(8) -0.0027(6) -0.0034(6) -0.0064(6)
C11' 0.013(3) 0.013(3) 0.015(3) -0.0017(19) -0.004(2) -0.007(2)
C12 0.0126(7) 0.0254(7) 0.0167(7) -0.0035(6) -0.0020(6) -0.0088(6)
C13 0.0124(8) 0.0254(10) 0.0203(9) -0.0032(7) -0.0035(7) -0.0091(7)
C13' 0.011(3) 0.012(3) 0.015(3) -0.0007(19) -0.004(2) -0.006(2)
C14 0.0154(8) 0.0270(9) 0.0224(10) -0.0049(8) -0.0036(7) -0.0123(7)
C14' 0.016(3) 0.018(4) 0.016(4) -0.0002(19) -0.006(2) -0.007(2)
C15 0.0142(7) 0.0259(8) 0.0226(8) -0.0079(6) -0.0015(6) -0.0107(6)
C16 0.0121(8) 0.0170(8) 0.0168(9) -0.0033(7) -0.0015(6) -0.0068(6)
C16' 0.010(3) 0.010(3) 0.008(3) -0.0001(19) -0.003(2) -0.004(2)
C17 0.0140(7) 0.0147(6) 0.0216(7) -0.0030(5) -0.0051(6) -0.0066(5)
C18 0.0125(7) 0.0137(6) 0.0160(7) -0.0015(5) -0.0027(6) -0.0053(5)
C19 0.0163(7) 0.0159(6) 0.0183(7) -0.0027(5) -0.0047(6) -0.0068(6)
C20 0.0184(7) 0.0171(7) 0.0161(7) -0.0027(5) -0.0038(6) -0.0057(6)
C21 0.0198(8) 0.0243(8) 0.0193(8) -0.0072(6) -0.0009(6) -0.0072(6)
C22 0.0298(10) 0.0426(11) 0.0276(10) -0.0147(8) -0.0057(8) -0.0074(8)
C23 0.0461(12) 0.0678(13) 0.0593(13) -0.0305(11) -0.0120(10) -0.0225(10)
C24 0.0115(7) 0.0180(7) 0.0192(7) -0.0017(6) -0.0014(6) -0.0049(5)
C25 0.0125(7) 0.0144(6) 0.0187(7) -0.0013(5) -0.0040(6) -0.0057(5)
C26 0.0119(7) 0.0128(6) 0.0160(7) -0.0001(5) -0.0040(6) -0.0044(5)
C27 0.0192(8) 0.0256(8) 0.0221(8) -0.0022(6) -0.0082(6) -0.0127(6)
C28 0.0127(7) 0.0254(8) 0.0288(9) -0.0028(6) -0.0031(6) -0.0091(6)
O1S 0.0259(7) 0.0384(8) 0.0455(9) -0.0071(7) 0.0002(7) -0.0089(6)
C1S 0.0249(9) 0.0332(9) 0.0307(9) -0.0042(7) -0.0072(8) -0.0140(8)
C2S 0.0355(11) 0.0369(10) 0.0370(11) -0.0019(9) 0.0009(9) -0.0158(9)
C3S 0.0456(14) 0.0456(13) 0.0432(13) 0.0058(10) -0.0054(11) -0.0115(11)

loop_
_atom_type_symbol
_atom_type_description
_atom_type_scat_dispersion_real
_atom_type_scat_dispersion_imag
_atom_type_scat_source
C C 0.0033 0.0016 'International Tables Vol C Tables 4.2.6.8 and 6.1.1.4'
H H 0.0000 0.0000 'International Tables Vol C Tables 4.2.6.8 and 6.1.1.4'
N N 0.0061 0.0033 'International Tables Vol C Tables 4.2.6.8 and 6.1.1.4'
O O 0.0106 0.0060 'International Tables Vol C Tables 4.2.6.8 and 6.1.1.4'
Co Co 0.3494 0.9721 'International Tables Vol C Tables 4.2.6.8 and 6.1.1.4'

loop_
_geom_angle_atom_site_label_1
_geom_angle_atom_site_label_2
_geom_angle_atom_site_label_3
_geom_angle
N2 Co1 N3 85.92(6)
N2 Co1 O3 176.68(5)
N3 Co1 O3 94.40(5)
N2 Co1 O2 93.04(5)
N3 Co1 O2 178.04(5)
O3 Co1 O2 86.55(4)
N2 Co1 C2A 88.58(6)
N3 Co1 C2A 91.52(6)
O3 Co1 C2A 94.71(6)
O2 Co1 C2A 90.11(6)
N2 Co1 O1W 87.10(5)
N3 Co1 O1W 88.98(5)
O3 Co1 O1W 89.61(5)
O2 Co1 O1W 89.32(4)
C2A Co1 O1W 175.61(6)
C2 O1 C27 117.05(12)
Co1 O1W H1W 111.1(17)
Co1 O1W H2W 109.8(17)
H1W O1W H2W 104(2)
O2 C1 C9 125.54(13)
O2 C1 C2 117.74(13)
C9 C1 C2 116.71(13)
O1A C1A C2A 121.99(15)
O1A C1A C3A 119.72(16)
C2A C1A C3A 118.28(14)
C1A C2A Co1 110.60(11)
C1A C2A H2A1 109.5
Co1 C2A H2A1 109.5
C1A C2A H2A2 109.5
Co1 C2A H2A2 109.5
H2A1 C2A H2A2 108.1
C10 N2 C11 121.76(13)
C10 N2 C11' 120.3(5)
C11 N2 C11' 30.5(5)
C10 N2 Co1 127.09(10)
C11 N2 Co1 111.02(10)
C11' N2 Co1 106.6(5)
C1 O2 Co1 124.63(9)
O1 C2 C3 125.00(13)
O1 C2 C1 113.72(13)
C3 C2 C1 121.28(14)
C26 O3 Co1 126.12(9)
C2 C3 C4 121.36(14)
C2 C3 H3 119.3
C4 C3 H3 119.3
C17 N3 C16 121.01(13)
C17 N3 C16' 114.1(5)
C16 N3 C16' 30.0(6)
C17 N3 Co1 126.88(11)
C16 N3 Co1 112.05(10)
C16' N3 Co1 112.8(5)
C1A C3A H3A1 109.5
C1A C3A H3A2 109.5
H3A1 C3A H3A2 109.5
C1A C3A H3A3 109.5
H3A1 C3A H3A3 109.5
H3A2 C3A H3A3 109.5
C25 O4 C28 117.08(12)
C8 C4 C3 118.47(14)
C8 C4 C5 122.00(15)
C3 C4 C5 119.54(14)
C6 C5 C4 112.08(16)
C6 C5 H5A 109.2
C4 C5 H5A 109.2
C6 C5 H5B 109.2
C4 C5 H5B 109.2
H5A C5 H5B 107.9
C7 C6 C5 126.7(2)
C7 C6 H6 116.7
C5 C6 H6 116.7
C6 C7 H7A 120.0
C6 C7 H7B 120.0
H7A C7 H7B 120.0
C4 C8 C9 121.40(15)
C4 C8 H8 119.3
C9 C8 H8 119.3
C1 C9 C8 120.74(13)
C1 C9 C10 121.35(13)
C8 C9 C10 117.72(14)
N2 C10 C9 124.30(14)
N2 C10 H10 117.9
C9 C10 H10 117.9
N2 C11 C12 117.71(13)
N2 C11 C16 104.76(13)
C12 C11 C16 110.91(14)
N2 C11 H11 107.7
C12 C11 H11 107.7
C16 C11 H11 107.7
C16' C11' C12 110.4(10)
C16' C11' N2 103.2(9)
C12 C11' N2 102.8(8)
C16' C11' H11A 113.2
C12 C11' H11A 113.2
N2 C11' H11A 113.2
C11 C12 C13 109.90(13)
C11 C12 C11' 30.6(5)
C13 C12 C11' 110.6(5)
C11 C12 C13' 111.4(5)
C13 C12 C13' 27.0(5)
C11' C12 C13' 98.0(7)
C11 C12 H12A 109.7
C13 C12 H12A 109.7
C11' C12 H12A 132.0
C13' C12 H12A 129.2
C11 C12 H12B 109.7
C13 C12 H12B 109.7
C11' C12 H12B 81.4
C13' C12 H12B 84.6
H12A C12 H12B 108.2
C11 C12 H12C 81.6
C13 C12 H12C 85.4
C11' C12 H12C 112.1
C13' C12 H12C 112.4
H12A C12 H12C 47.3
H12B C12 H12C 155.4
C11 C12 H12D 124.8
C13 C12 H12D 124.4
C11' C12 H12D 111.5
C13' C12 H12D 112.6
H12A C12 H12D 62.6
H12B C12 H12D 45.6
H12C C12 H12D 109.9
C14 C13 C12 110.98(15)
C14 C13 H13A 109.4
C12 C13 H13A 109.4
C14 C13 H13B 109.4
C12 C13 H13B 109.4
H13A C13 H13B 108.0
C14' C13' C12 113.3(11)
C14' C13' H13C 108.9
C12 C13' H13C 108.9
C14' C13' H13D 108.9
C12 C13' H13D 108.9
H13C C13' H13D 107.7
C13 C14 C15 112.51(14)
C13 C14 H14A 109.1
C15 C14 H14A 109.1
C13 C14 H14B 109.1
C15 C14 H14B 109.1
H14A C14 H14B 107.8
C15 C14' C13' 103.5(11)
C15 C14' H14C 111.1
C13' C14' H14C 111.1
C15 C14' H14D 111.1
C13' C14' H14D 111.1
H14C C14' H14D 109.0
C16' C15 C14' 113.0(8)
C16' C15 C16 29.8(6)
C14' C15 C16 120.6(6)
C16' C15 C14 117.5(5)
C14' C15 C14 29.2(6)
C16 C15 C14 108.87(14)
C16' C15 H15A 125.2
C14' C15 H15A 121.9
C16 C15 H15A 109.9
C14 C15 H15A 109.9
C16' C15 H15B 80.3
C14' C15 H15B 80.7
C16 C15 H15B 109.9
C14 C15 H15B 109.9
H15A C15 H15B 108.3
C16' C15 H15C 108.5
C14' C15 H15C 109.3
C16 C15 H15C 123.9
C14 C15 H15C 127.2
H15A C15 H15C 55.1
H15B C15 H15C 53.3
C16' C15 H15D 109.5
C14' C15 H15D 108.6
C16 C15 H15D 80.0
C14 C15 H15D 80.5
H15A C15 H15D 52.8
H15B C15 H15D 161.1
H15C C15 H15D 107.8
N3 C16 C11 105.41(13)
N3 C16 C15 115.52(14)
C11 C16 C15 111.43(14)
N3 C16 H16 108.1
C11 C16 H16 108.1
C15 C16 H16 108.1
C15 C16' N3 118.9(9)
C15 C16' C11' 104.5(10)
N3 C16' C11' 97.1(9)
C15 C16' H16A 111.7
N3 C16' H16A 111.7
C11' C16' H16A 111.7
N3 C17 C18 125.17(13)
N3 C17 H17 117.4
C18 C17 H17 117.4
C26 C18 C19 120.55(13)
C26 C18 C17 121.84(13)
C19 C18 C17 117.57(13)
C20 C19 C18 121.70(13)
C20 C19 H19 119.1
C18 C19 H19 119.1
C19 C20 C24 118.23(14)
C19 C20 C21 122.37(14)
C24 C20 C21 119.40(14)
C22 C21 C20 114.20(14)
C22 C21 H21A 108.7
C20 C21 H21A 108.7
C22 C21 H21B 108.7
C20 C21 H21B 108.7
H21A C21 H21B 107.6
C23 C22 C21 125.6(2)
C23 C22 H22 117.2
C21 C22 H22 117.2
C22 C23 H23A 120.0
C22 C23 H23B 120.0
H23A C23 H23B 120.0
C25 C24 C20 121.43(14)
C25 C24 H24 119.3
C20 C24 H24 119.3
O4 C25 C24 124.81(14)
O4 C25 C26 113.63(13)
C24 C25 C26 121.54(13)
O3 C26 C18 125.38(13)
O3 C26 C25 118.12(12)
C18 C26 C25 116.50(13)
O1 C27 H27A 109.5
O1 C27 H27B 109.5
H27A C27 H27B 109.5
O1 C27 H27C 109.5
H27A C27 H27C 109.5
H27B C27 H27C 109.5
O4 C28 H28A 109.5
O4 C28 H28B 109.5
H28A C28 H28B 109.5
O4 C28 H28C 109.5
H28A C28 H28C 109.5
H28B C28 H28C 109.5
O1S C1S C2S 122.27(19)
O1S C1S C3S 121.26(19)
C2S C1S C3S 116.42(18)
C1S C2S H2SA 109.5
C1S C2S H2SB 109.5
H2SA C2S H2SB 109.5
C1S C2S H2SC 109.5
H2SA C2S H2SC 109.5
H2SB C2S H2SC 109.5
C1S C3S H3SA 109.5
C1S C3S H3SB 109.5
H3SA C3S H3SB 109.5
C1S C3S H3SC 109.5
H3SA C3S H3SC 109.5
H3SB C3S H3SC 109.5

loop_
_geom_bond_atom_site_label_1
_geom_bond_atom_site_label_2
_geom_bond_distance
Co1 N2 1.8806(13)
Co1 N3 1.8874(12)
Co1 O3 1.9013(11)
Co1 O2 1.9064(10)
Co1 C2A 1.9907(15)
Co1 O1W 2.0860(11)
O1 C2 1.3663(18)
O1 C27 1.4269(17)
O1W H1W 0.80(3)
O1W H2W 0.78(2)
C1 O2 1.3064(18)
C1 C9 1.411(2)
C1 C2 1.4320(19)
O1A C1A 1.225(2)
C1A C2A 1.463(2)
C1A C3A 1.509(2)
C2A H2A1 0.9900
C2A H2A2 0.9900
N2 C10 1.2893(19)
N2 C11 1.4743(19)
N2 C11' 1.647(13)
C2 C3 1.377(2)
O3 C26 1.3067(17)
C3 C4 1.409(2)
C3 H3 0.9500
N3 C17 1.291(2)
N3 C16 1.486(2)
N3 C16' 1.508(13)
C3A H3A1 0.9800
C3A H3A2 0.9800
C3A H3A3 0.9800
O4 C25 1.3709(17)
O4 C28 1.4243(19)
C4 C8 1.372(2)
C4 C5 1.519(2)
C5 C6 1.493(3)
C5 H5A 0.9900
C5 H5B 0.9900
C6 C7 1.312(3)
C6 H6 0.9500
C7 H7A 0.9500
C7 H7B 0.9500
C8 C9 1.418(2)
C8 H8 0.9500
C9 C10 1.440(2)
C10 H10 0.9500
C11 C12 1.518(2)
C11 C16 1.527(2)
C11 H11 1.0000
C11' C16' 1.515(19)
C11' C12 1.630(14)
C11' H11A 1.0000
C12 C13 1.525(2)
C12 C13' 1.664(13)
C12 H12A 0.9900
C12 H12B 0.9900
C12 H12C 0.9599
C12 H12D 0.9587
C13 C14 1.521(3)
C13 H13A 0.9900
C13 H13B 0.9900
C13' C14' 1.52(2)
C13' H13C 0.9900
C13' H13D 0.9900
C14 C15 1.540(2)
C14 H14A 0.9900
C14 H14B 0.9900
C14' C15 1.517(15)
C14' H14C 0.9900
C14' H14D 0.9900
C15 C16' 1.459(12)
C15 C16 1.536(2)
C15 H15A 0.9900
C15 H15B 0.9900
C15 H15C 0.9589
C15 H15D 0.9597
C16 H16 1.0000
C16' H16A 1.0000
C17 C18 1.443(2)
C17 H17 0.9500
C18 C26 1.4162(19)
C18 C19 1.417(2)
C19 C20 1.372(2)
C19 H19 0.9500
C20 C24 1.409(2)
C20 C21 1.521(2)
C21 C22 1.491(3)
C21 H21A 0.9900
C21 H21B 0.9900
C22 C23 1.311(3)
C22 H22 0.9500
C23 H23A 0.9500
C23 H23B 0.9500
C24 C25 1.375(2)
C24 H24 0.9500
C25 C26 1.431(2)
C27 H27A 0.9800
C27 H27B 0.9800
C27 H27C 0.9800
C28 H28A 0.9800
C28 H28B 0.9800
C28 H28C 0.9800
O1S C1S 1.202(2)
C1S C2S 1.490(3)
C1S C3S 1.495(3)
C2S H2SA 0.9800
C2S H2SB 0.9800
C2S H2SC 0.9800
C3S H3SA 0.9800
C3S H3SB 0.9800
C3S H3SC 0.9800

loop_
_geom_torsion_atom_site_label_1
_geom_torsion_atom_site_label_2
_geom_torsion_atom_site_label_3
_geom_torsion_atom_site_label_4
_geom_torsion
O1A C1A C2A Co1 -99.55(16)
C3A C1A C2A Co1 81.08(16)
N2 Co1 C2A C1A 175.92(12)
N3 Co1 C2A C1A 90.05(12)
O3 Co1 C2A C1A -4.50(12)
O2 Co1 C2A C1A -91.04(11)
O1W Co1 C2A C1A -173.5(7)
N3 Co1 N2 C10 164.17(14)
O3 Co1 N2 C10 -100.2(8)
O2 Co1 N2 C10 -17.49(14)
C2A Co1 N2 C10 72.54(14)
O1W Co1 N2 C10 -106.65(13)
N3 Co1 N2 C11 -20.00(11)
O3 Co1 N2 C11 75.7(9)
O2 Co1 N2 C11 158.34(10)
C2A Co1 N2 C11 -111.63(11)
O1W Co1 N2 C11 69.18(10)
N3 Co1 N2 C11' 11.9(5)
O3 Co1 N2 C11' 107.6(10)
O2 Co1 N2 C11' -169.8(5)
C2A Co1 N2 C11' -79.7(5)
O1W Co1 N2 C11' 101.1(5)
C9 C1 O2 Co1 -13.6(2)
C2 C1 O2 Co1 167.67(9)
N2 Co1 O2 C1 20.91(11)
N3 Co1 O2 C1 78.5(15)
O3 Co1 O2 C1 -162.39(11)
C2A Co1 O2 C1 -67.68(12)
O1W Co1 O2 C1 107.97(11)
C27 O1 C2 C3 -8.6(2)
C27 O1 C2 C1 171.56(12)
O2 C1 C2 O1 0.87(18)
C9 C1 C2 O1 -177.98(12)
O2 C1 C2 C3 -178.95(13)
C9 C1 C2 C3 2.2(2)
N2 Co1 O3 C26 -90.5(8)
N3 Co1 O3 C26 4.89(12)
O2 Co1 O3 C26 -173.40(11)
C2A Co1 O3 C26 96.78(12)
O1W Co1 O3 C26 -84.06(11)
O1 C2 C3 C4 178.18(14)
C1 C2 C3 C4 -2.0(2)
N2 Co1 N3 C17 174.10(14)
O3 Co1 N3 C17 -2.59(14)
O2 Co1 N3 C17 116.4(15)
C2A Co1 N3 C17 -97.43(14)
O1W Co1 N3 C17 86.93(14)
N2 Co1 N3 C16 -8.68(11)
O3 Co1 N3 C16 174.63(11)
O2 Co1 N3 C16 -66.4(16)
C2A Co1 N3 C16 79.79(11)
O1W Co1 N3 C16 -95.84(11)
N2 Co1 N3 C16' 23.8(6)
O3 Co1 N3 C16' -152.9(6)
O2 Co1 N3 C16' -33.9(17)
C2A Co1 N3 C16' 112.3(6)
O1W Co1 N3 C16' -63.4(6)
C2 C3 C4 C8 0.3(2)
C2 C3 C4 C5 -179.44(15)
C8 C4 C5 C6 134.94(17)
C3 C4 C5 C6 -45.3(2)
C4 C5 C6 C7 123.8(2)
C3 C4 C8 C9 1.1(2)
C5 C4 C8 C9 -179.14(16)
O2 C1 C9 C8 -179.54(14)
C2 C1 C9 C8 -0.8(2)
O2 C1 C9 C10 -4.6(2)
C2 C1 C9 C10 174.11(13)
C4 C8 C9 C1 -0.8(2)
C4 C8 C9 C10 -175.92(15)
C11 N2 C10 C9 -169.39(14)
C11' N2 C10 C9 154.9(6)
Co1 N2 C10 C9 6.0(2)
C1 C9 C10 N2 8.9(2)
C8 C9 C10 N2 -176.04(14)
C10 N2 C11 C12 -17.7(2)
C11' N2 C11 C12 79.1(9)
Co1 N2 C11 C12 166.18(11)
C10 N2 C11 C16 -141.45(15)
C11' N2 C11 C16 -44.6(9)
Co1 N2 C11 C16 42.46(15)
C10 N2 C11' C16' 160.7(7)
C11 N2 C11' C16' 58.7(10)
Co1 N2 C11' C16' -44.7(10)
C10 N2 C11' C12 45.9(9)
C11 N2 C11' C12 -56.1(7)
Co1 N2 C11' C12 -159.6(5)
N2 C11 C12 C13 -178.60(14)
C16 C11 C12 C13 -58.03(19)
N2 C11 C12 C11' -81.5(9)
C16 C11 C12 C11' 39.0(9)
N2 C11 C12 C13' -149.8(6)
C16 C11 C12 C13' -29.2(6)
C16' C11' C12 C11 -56.0(10)
N2 C11' C12 C11 53.5(7)
C16' C11' C12 C13 38.5(11)
N2 C11' C12 C13 148.0(5)
C16' C11' C12 C13' 63.2(11)
N2 C11' C12 C13' 172.7(8)
C11 C12 C13 C14 56.7(2)
C11' C12 C13 C14 24.0(6)
C13' C12 C13 C14 -41.7(10)
C11 C12 C13' C14' -32.9(13)
C13 C12 C13' C14' 59.1(12)
C11' C12 C13' C14' -61.3(13)
C12 C13 C14 C15 -56.2(2)
C12 C13' C14' C15 62.4(13)
C13' C14' C15 C16' -65.8(13)
C13' C14' C15 C16 -33.3(13)
C13' C14' C15 C14 39.9(9)
C13 C14 C15 C16' 23.7(7)
C13 C14 C15 C14' -64.6(11)
C13 C14 C15 C16 54.8(2)
C17 N3 C16 C11 -149.00(14)
C16' N3 C16 C11 -64.2(9)
Co1 N3 C16 C11 33.59(16)
C17 N3 C16 C15 -25.5(2)
C16' N3 C16 C15 59.3(9)
Co1 N3 C16 C15 157.06(12)
N2 C11 C16 N3 -47.34(17)
C12 C11 C16 N3 -175.31(13)
N2 C11 C16 C15 -173.37(13)
C12 C11 C16 C15 58.66(19)
C16' C15 C16 N3 -63.1(10)
C14' C15 C16 N3 -146.3(8)
C14 C15 C16 N3 -175.84(14)
C16' C15 C16 C11 57.1(10)
C14' C15 C16 C11 -26.0(8)
C14 C15 C16 C11 -55.60(19)
C14' C15 C16' N3 176.9(10)
C16 C15 C16' N3 65.1(10)
C14 C15 C16' N3 144.9(7)
C14' C15 C16' C11' 70.1(13)
C16 C15 C16' C11' -41.7(9)
C14 C15 C16' C11' 38.2(11)
C17 N3 C16' C15 41.9(12)
C16 N3 C16' C15 -68.9(11)
Co1 N3 C16' C15 -163.8(7)
C17 N3 C16' C11' 152.8(7)
C16 N3 C16' C11' 42.0(8)
Co1 N3 C16' C11' -52.9(10)
C12 C11' C16' C15 -70.1(11)
N2 C11' C16' C15 -179.4(7)
C12 C11' C16' N3 167.5(7)
N2 C11' C16' N3 58.2(10)
C16 N3 C17 C18 -177.69(14)
C16' N3 C17 C18 149.3(6)
Co1 N3 C17 C18 -0.7(2)
N3 C17 C18 C26 3.1(2)
N3 C17 C18 C19 -174.56(14)
C26 C18 C19 C20 0.6(2)
C17 C18 C19 C20 178.24(13)
C18 C19 C20 C24 1.4(2)
C18 C19 C20 C21 -178.72(14)
C19 C20 C21 C22 43.6(2)
C24 C20 C21 C22 -136.52(17)
C20 C21 C22 C23 -125.5(2)
C19 C20 C24 C25 -1.8(2)
C21 C20 C24 C25 178.35(14)
C28 O4 C25 C24 -4.5(2)
C28 O4 C25 C26 177.16(13)
C20 C24 C25 O4 -178.06(13)
C20 C24 C25 C26 0.2(2)
Co1 O3 C26 C18 -4.0(2)
Co1 O3 C26 C25 175.11(9)
C19 C18 C26 O3 177.04(13)
C17 C18 C26 O3 -0.5(2)
C19 C18 C26 C25 -2.1(2)
C17 C18 C26 C25 -179.69(13)
O4 C25 C26 O3 0.96(19)
C24 C25 C26 O3 -177.45(13)
O4 C25 C26 C18 -179.81(12)
C24 C25 C26 C18 1.8(2)
